data_4315014
loop_
_publ_author_name
'You-Wen Lin'
'Bo-Ren Jian'
'Sin-Chiang Huang'
'Chin-Her Huang'
'Kuei-Fang Hsu'

_publ_section_title
;
 Synthesis and Characterization of Three Ytterbium Coordination Polymers
 Featuring Various Cationic Species and a Luminescence Study of a Terbium
 Analogue With Open Channels
;
_journal_name_full 'Inorganic Chemistry'
_journal_page_first 2316
_journal_page_last 2324
_journal_paper_doi 10.1021/ic9021992
_journal_volume 49
_journal_year 2010
_chemical_formula_moiety Na[Yb(OBA)2].0.4DMF.1.5H2O
_chemical_formula_sum 'C14 H8 Na0.5 O5 Yb0.5'
_chemical_formula_weight 354.22
_space_group_IT_number 36
_symmetry_cell_setting orthorhombic
_symmetry_space_group_name_Hall 'C 2c -2'
_symmetry_space_group_name_H-M 'C m c 21'
_atom_sites_solution_hydrogens geom
_atom_sites_solution_primary direct
_atom_sites_solution_secondary difmap
_audit_creation_method SHELXL-97
_cell_angle_alpha 90.00
_cell_angle_beta 90.00
_cell_angle_gamma 90.00
_cell_formula_units_Z 8
_cell_length_a 26.6753(16)
_cell_length_b 15.5727(16)
_cell_length_c 7.1782(5)
_cell_measurement_reflns_used 5684
_cell_measurement_temperature 297(2)
_cell_measurement_theta_max 28.31
_cell_measurement_theta_min 2.62
_cell_volume 2981.9(4)
_computing_cell_refinement 'Bruker SMART APEX II'
_computing_data_collection 'Bruker SMART APEX II'
_computing_data_reduction 'Bruker SMART APEX II'
_computing_structure_refinement 'SHELXL-97 (Sheldrick, 1997)'
_computing_structure_solution 'SHELXS-97 (Sheldrick, 1990)'
_diffrn_ambient_temperature 297(2)
_diffrn_measured_fraction_theta_full 0.999
_diffrn_measured_fraction_theta_max 0.999
_diffrn_measurement_device_type 'CCD area detector'
_diffrn_measurement_method 'phi and omega scans'
_diffrn_radiation_monochromator graphite
_diffrn_radiation_source 'fine-focus sealed tube'
_diffrn_radiation_type MoK\a
_diffrn_radiation_wavelength 0.71073
_diffrn_reflns_av_R_equivalents 0.0289
_diffrn_reflns_av_sigmaI/netI 0.0305
_diffrn_reflns_limit_h_max 35
_diffrn_reflns_limit_h_min -32
_diffrn_reflns_limit_k_max 17
_diffrn_reflns_limit_k_min -20
_diffrn_reflns_limit_l_max 9
_diffrn_reflns_limit_l_min -9
_diffrn_reflns_number 11433
_diffrn_reflns_theta_full 28.41
_diffrn_reflns_theta_max 28.41
_diffrn_reflns_theta_min 1.51
_exptl_absorpt_coefficient_mu 3.202
_exptl_absorpt_correction_T_max 1
_exptl_absorpt_correction_T_min 0.83645
_exptl_absorpt_correction_type multi-scan
_exptl_absorpt_process_details SADABS
_exptl_crystal_colour colorless
_exptl_crystal_density_diffrn 1.578
_exptl_crystal_density_method 'not measured'
_exptl_crystal_description needle
_exptl_crystal_F_000 1380
_exptl_crystal_size_max 0.55
_exptl_crystal_size_mid 0.1
_exptl_crystal_size_min 0.08
_refine_diff_density_max 2.385
_refine_diff_density_min -0.994
_refine_diff_density_rms 0.227
_refine_ls_abs_structure_details 'Flack H D (1983), Acta Cryst. A39, 876-881'
_refine_ls_abs_structure_Flack 0.49(3)
_refine_ls_goodness_of_fit_ref 1.029
_refine_ls_hydrogen_treatment noref
_refine_ls_matrix_type full
_refine_ls_number_parameters 180
_refine_ls_number_reflns 3762
_refine_ls_number_restraints 11
_refine_ls_restrained_S_all 1.034
_refine_ls_R_factor_all 0.0539
_refine_ls_R_factor_gt 0.0508
_refine_ls_shift/su_max 0.072
_refine_ls_shift/su_mean 0.004
_refine_ls_structure_factor_coef Fsqd
_refine_ls_weighting_details 'calc w=1/[\s^2^(Fo^2^)+(0.1254P)^2^+14.9936P] where P=(Fo^2^+2Fc^2^)/3'
_refine_ls_weighting_scheme calc
_refine_ls_wR_factor_gt 0.1529
_refine_ls_wR_factor_ref 0.1577
_reflns_number_gt 3480
_reflns_number_total 3762
_reflns_threshold_expression >2sigma(I)
_cod_data_source_file ic9021992_si_002_3.cif
_cod_data_source_block compound3
_cod_depositor_comments
;
The following automatic conversions were performed:

'_symmetry_cell_setting' value 'Orthorhombic' changed to
'orthorhombic' according to the built-in table from CIF Core
dictionary named 'cif_core.dic' version 2.4.1 from 2010-06-29.

Automatic conversion script
Id: cif_fix_values 1646 2011-03-28 12:23:43Z adriana 
;
_cod_database_code 4315014

loop_
_symmetry_equiv_pos_as_xyz
'x, y, z'
'-x, -y, z+1/2'
'x, -y, z+1/2'
'-x, y, z'
'x+1/2, y+1/2, z'
'-x+1/2, -y+1/2, z+1/2'
'x+1/2, -y+1/2, z+1/2'
'-x+1/2, y+1/2, z'

loop_
_atom_site_label
_atom_site_type_symbol
_atom_site_fract_x
_atom_site_fract_y
_atom_site_fract_z
_atom_site_U_iso_or_equiv
_atom_site_adp_type
_atom_site_occupancy
_atom_site_symmetry_multiplicity
_atom_site_calc_flag
_atom_site_refinement_flags
_atom_site_disorder_assembly
_atom_site_disorder_group
Yb1 Yb 0.5000 0.12972(2) 0.2329(2) 0.02884(15) Uani 1 2 d S . .
Na1 Na 0.0000 0.3176(4) 0.2259(13) 0.0551(13) Uani 1 2 d S . .
O1 O 0.4412(3) 0.2436(5) 0.218(2) 0.085(4) Uani 1 1 d D . .
O2 O 0.4548(3) 0.2031(6) 0.4723(13) 0.070(2) Uani 1 1 d D . .
O3 O 0.2716(4) 0.4516(7) 0.6392(17) 0.085(3) Uiso 1 1 d D . .
O4 O 0.0539(3) 0.5302(6) 0.3287(14) 0.062(2) Uani 1 1 d D . .
O5 O 0.0393(3) 0.4003(5) 0.4516(10) 0.0449(15) Uani 1 1 d D . .
C1 C 0.4296(4) 0.2478(7) 0.3584(15) 0.048(3) Uani 1 1 d D . .
C2 C 0.3852(3) 0.2969(6) 0.4329(14) 0.0404(19) Uani 1 1 d D . .
C3 C 0.3541(6) 0.3390(11) 0.3049(19) 0.072(4) Uani 1 1 d . . .
H3A H 0.3610 0.3362 0.1780 0.050 Uiso 1 1 calc . . .
C4 C 0.3763(6) 0.3051(12) 0.624(3) 0.102(6) Uani 1 1 d D . .
H4A H 0.3972 0.2743 0.7037 0.050 Uiso 1 1 calc . . .
C5 C 0.3146(6) 0.3835(9) 0.367(2) 0.065(4) Uani 1 1 d . . .
H5A H 0.2926 0.4093 0.2833 0.050 Uiso 1 1 calc . . .
C6 C 0.3374(8) 0.3570(12) 0.710(3) 0.117(7) Uiso 1 1 d D . .
H6A H 0.3330 0.3670 0.8371 0.050 Uiso 1 1 calc . . .
C7 C 0.3066(4) 0.3906(9) 0.559(2) 0.058(3) Uani 1 1 d D . .
C8 C 0.2233(4) 0.4531(12) 0.546(2) 0.081(5) Uani 1 1 d D . .
C9 C 0.2027(5) 0.5323(7) 0.5169(19) 0.058(3) Uani 1 1 d . . .
H9A H 0.2218 0.5823 0.5210 0.050 Uiso 1 1 calc . . .
C10 C 0.1954(5) 0.3732(7) 0.540(2) 0.054(3) Uani 1 1 d . . .
H10A H 0.2102 0.3205 0.5662 0.050 Uiso 1 1 calc . . .
C11 C 0.1510(5) 0.5338(7) 0.4806(17) 0.054(3) Uani 1 1 d . . .
H11A H 0.1350 0.5866 0.4696 0.050 Uiso 1 1 calc . . .
C12 C 0.1455(4) 0.3804(6) 0.4940(19) 0.047(2) Uani 1 1 d . . .
H12A H 0.1263 0.3307 0.4850 0.050 Uiso 1 1 calc . . .
C13 C 0.1229(4) 0.4588(7) 0.4603(16) 0.044(2) Uani 1 1 d D . .
C14 C 0.0679(3) 0.4688(6) 0.4132(15) 0.044(2) Uani 1 1 d D . .

loop_
_atom_site_aniso_label
_atom_site_aniso_U_11
_atom_site_aniso_U_22
_atom_site_aniso_U_33
_atom_site_aniso_U_23
_atom_site_aniso_U_13
_atom_site_aniso_U_12
Yb1 0.0182(2) 0.0384(2) 0.0299(2) -0.0016(4) 0.000 0.000
Na1 0.047(3) 0.081(3) 0.037(3) -0.016(6) 0.000 0.000
O1 0.046(4) 0.047(4) 0.163(13) -0.017(9) 0.019(9) 0.012(3)
O2 0.060(5) 0.090(6) 0.059(5) 0.010(5) 0.015(4) 0.042(4)
O4 0.031(3) 0.067(5) 0.088(6) 0.041(4) -0.009(4) 0.006(3)
O5 0.037(3) 0.052(4) 0.046(4) 0.000(3) 0.004(3) -0.013(3)
C1 0.025(5) 0.059(6) 0.059(7) 0.013(5) -0.006(4) 0.004(4)
C2 0.033(4) 0.047(5) 0.042(5) 0.001(4) -0.001(4) 0.009(4)
C3 0.068(8) 0.096(9) 0.054(6) -0.010(7) -0.008(6) 0.048(8)
C4 0.074(10) 0.120(14) 0.112(12) 0.021(10) -0.010(9) 0.066(10)
C5 0.050(8) 0.083(8) 0.064(8) -0.002(6) -0.016(6) 0.027(6)
C7 0.025(5) 0.076(7) 0.074(8) -0.017(6) -0.007(5) 0.014(5)
C8 0.042(6) 0.132(13) 0.068(9) -0.039(8) -0.027(6) 0.038(7)
C9 0.055(7) 0.055(6) 0.063(7) -0.004(5) -0.012(6) -0.002(5)
C10 0.034(6) 0.053(6) 0.075(9) -0.012(5) -0.011(6) 0.013(4)
C11 0.066(7) 0.050(5) 0.047(6) 0.003(5) -0.014(6) 0.003(5)
C12 0.034(5) 0.048(5) 0.059(7) 0.009(4) -0.003(5) 0.012(4)
C13 0.032(5) 0.047(5) 0.054(6) 0.009(4) 0.008(5) 0.009(4)
C14 0.032(5) 0.050(5) 0.051(6) 0.007(4) 0.012(4) -0.001(4)

loop_
_atom_type_symbol
_atom_type_description
_atom_type_scat_dispersion_real
_atom_type_scat_dispersion_imag
_atom_type_scat_source
C C 0.0033 0.0016 'International Tables Vol C Tables 4.2.6.8 and 6.1.1.4'
O O 0.0106 0.0060 'International Tables Vol C Tables 4.2.6.8 and 6.1.1.4'
Na Na 0.0362 0.0249 'International Tables Vol C Tables 4.2.6.8 and 6.1.1.4'
Yb Yb -0.3850 5.5486 'International Tables Vol C Tables 4.2.6.8 and 6.1.1.4'
H H 0.0000 0.0000 'International Tables Vol C Tables 4.2.6.8 and 6.1.1.4'

loop_
_geom_angle_atom_site_label_1
_geom_angle_atom_site_label_2
_geom_angle_atom_site_label_3
_geom_angle
_geom_angle_site_symmetry_1
_geom_angle_site_symmetry_3
_geom_angle_publ_flag
O4 Yb1 O4 80.6(4) 5_545 8_545 ?
O4 Yb1 O5 114.8(4) 5_545 6_554 ?
O4 Yb1 O5 80.6(3) 8_545 6_554 ?
O4 Yb1 O5 80.6(3) 5_545 7_554 ?
O4 Yb1 O5 114.8(4) 8_545 7_554 ?
O5 Yb1 O5 53.6(4) 6_554 7_554 ?
O4 Yb1 O1 96.1(3) 5_545 4_655 ?
O4 Yb1 O1 164.5(5) 8_545 4_655 ?
O5 Yb1 O1 114.2(5) 6_554 4_655 ?
O5 Yb1 O1 79.2(4) 7_554 4_655 ?
O4 Yb1 O1 164.5(5) 5_545 . ?
O4 Yb1 O1 96.1(3) 8_545 . ?
O5 Yb1 O1 79.2(4) 6_554 . ?
O5 Yb1 O1 114.2(5) 7_554 . ?
O1 Yb1 O1 82.9(4) 4_655 . ?
O4 Yb1 O2 115.9(3) 5_545 . ?
O4 Yb1 O2 77.6(4) 8_545 . ?
O5 Yb1 O2 119.6(3) 6_554 . ?
O5 Yb1 O2 161.6(3) 7_554 . ?
O1 Yb1 O2 90.5(4) 4_655 . ?
O1 Yb1 O2 48.7(5) . . ?
O4 Yb1 O2 77.6(4) 5_545 4_655 ?
O4 Yb1 O2 115.9(3) 8_545 4_655 ?
O5 Yb1 O2 161.6(3) 6_554 4_655 ?
O5 Yb1 O2 119.6(3) 7_554 4_655 ?
O1 Yb1 O2 48.7(5) 4_655 4_655 ?
O1 Yb1 O2 90.5(4) . 4_655 ?
O2 Yb1 O2 60.6(5) . 4_655 ?
O4 Yb1 C1 85.6(4) 5_545 4_655 ?
O4 Yb1 C1 143.0(4) 8_545 4_655 ?
O5 Yb1 C1 136.1(3) 6_554 4_655 ?
O5 Yb1 C1 96.4(3) 7_554 4_655 ?
O1 Yb1 C1 21.9(4) 4_655 4_655 ?
O1 Yb1 C1 88.1(3) . 4_655 ?
O2 Yb1 C1 77.9(3) . 4_655 ?
O2 Yb1 C1 27.0(3) 4_655 4_655 ?
O4 Yb1 C1 143.0(4) 5_545 . ?
O4 Yb1 C1 85.6(4) 8_545 . ?
O5 Yb1 C1 96.4(3) 6_554 . ?
O5 Yb1 C1 136.1(3) 7_554 . ?
O1 Yb1 C1 88.1(3) 4_655 . ?
O1 Yb1 C1 21.9(4) . . ?
O2 Yb1 C1 27.0(3) . . ?
O2 Yb1 C1 77.9(3) 4_655 . ?
C1 Yb1 C1 85.0(5) 4_655 . ?
O4 Yb1 Na1 81.7(3) 5_545 6 ?
O4 Yb1 Na1 81.7(3) 8_545 6 ?
O5 Yb1 Na1 153.20(18) 6_554 6 ?
O5 Yb1 Na1 153.20(18) 7_554 6 ?
O1 Yb1 Na1 82.8(4) 4_655 6 ?
O1 Yb1 Na1 82.8(4) . 6 ?
O2 Yb1 Na1 36.1(2) . 6 ?
O2 Yb1 Na1 36.1(2) 4_655 6 ?
C1 Yb1 Na1 62.3(2) 4_655 6 ?
C1 Yb1 Na1 62.3(2) . 6 ?
O4 Yb1 Na1 117.1(3) 5_545 6_554 ?
O4 Yb1 Na1 117.1(3) 8_545 6_554 ?
O5 Yb1 Na1 36.49(18) 6_554 6_554 ?
O5 Yb1 Na1 36.49(18) 7_554 6_554 ?
O1 Yb1 Na1 78.0(4) 4_655 6_554 ?
O1 Yb1 Na1 78.0(4) . 6_554 ?
O2 Yb1 Na1 126.6(2) . 6_554 ?
O2 Yb1 Na1 126.6(2) 4_655 6_554 ?
C1 Yb1 Na1 99.8(2) 4_655 6_554 ?
C1 Yb1 Na1 99.8(2) . 6_554 ?
Na1 Yb1 Na1 154.27(18) 6 6_554 ?
O2 Na1 O2 66.2(5) 6_554 7_454 ?
O2 Na1 O5 114.3(3) 6_554 . ?
O2 Na1 O5 154.7(5) 7_454 . ?
O2 Na1 O5 154.7(5) 6_554 4 ?
O2 Na1 O5 114.3(3) 7_454 4 ?
O5 Na1 O5 53.7(4) . 4 ?
O2 Na1 Yb1 39.6(2) 6_554 6_554 ?
O2 Na1 Yb1 39.6(2) 7_454 6_554 ?
O5 Na1 Yb1 123.7(3) . 6_554 ?
O5 Na1 Yb1 123.7(3) 4 6_554 ?
O2 Na1 Yb1 146.8(3) 6_554 6 ?
O2 Na1 Yb1 146.8(3) 7_454 6 ?
O5 Na1 Yb1 36.5(2) . 6 ?
O5 Na1 Yb1 36.5(2) 4 6 ?
Yb1 Na1 Yb1 154.27(18) 6_554 6 ?
C1 O1 Yb1 101.4(11) . . ?
C1 O2 Na1 154.5(9) . 6 ?
C1 O2 Yb1 93.8(7) . . ?
Na1 O2 Yb1 104.3(3) 6 . ?
C8 O3 C7 113.4(10) . . ?
C14 O4 Yb1 156.8(7) . 5_455 ?
C14 O5 Na1 123.7(7) . . ?
C14 O5 Yb1 126.6(6) . 6 ?
Na1 O5 Yb1 107.0(3) . 6 ?
O1 C1 O2 115.3(13) . . ?
O1 C1 C2 126.8(11) . . ?
O2 C1 C2 117.8(10) . . ?
O1 C1 Yb1 56.8(8) . . ?
O2 C1 Yb1 59.1(6) . . ?
C2 C1 Yb1 168.9(8) . . ?
C4 C2 C3 120.0(10) . . ?
C4 C2 C1 121.8(9) . . ?
C3 C2 C1 118.0(9) . . ?
C5 C3 C2 119.4(13) . . ?
C5 C3 H3A 120.3 . . ?
C2 C3 H3A 120.3 . . ?
C2 C4 C6 126.1(14) . . ?
C2 C4 H4A 116.9 . . ?
C6 C4 H4A 116.9 . . ?
C3 C5 C7 119.2(12) . . ?
C3 C5 H5A 120.4 . . ?
C7 C5 H5A 120.4 . . ?
C4 C6 C7 106.4(16) . . ?
C4 C6 H6A 126.8 . . ?
C7 C6 H6A 126.8 . . ?
C5 C7 O3 122.8(12) . . ?
C5 C7 C6 128.4(13) . . ?
O3 C7 C6 107.3(12) . . ?
C9 C8 C10 124.2(10) . . ?
C9 C8 O3 116.3(13) . . ?
C10 C8 O3 117.1(13) . . ?
C8 C9 C11 116.1(11) . . ?
C8 C9 H9A 122.0 . . ?
C11 C9 H9A 122.0 . . ?
C12 C10 C8 115.7(10) . . ?
C12 C10 H10A 122.1 . . ?
C8 C10 H10A 122.1 . . ?
C13 C11 C9 122.3(10) . . ?
C13 C11 H11A 118.9 . . ?
C9 C11 H11A 118.8 . . ?
C10 C12 C13 122.4(11) . . ?
C10 C12 H12A 118.8 . . ?
C13 C12 H12A 118.8 . . ?
C12 C13 C11 119.0(9) . . ?
C12 C13 C14 123.6(10) . . ?
C11 C13 C14 117.3(9) . . ?
O4 C14 O5 124.3(9) . . ?
O4 C14 C13 120.0(8) . . ?
O5 C14 C13 115.1(8) . . ?

loop_
_geom_bond_atom_site_label_1
_geom_bond_atom_site_label_2
_geom_bond_distance
_geom_bond_site_symmetry_2
_geom_bond_publ_flag
Yb1 O4 2.223(7) 5_545 ?
Yb1 O4 2.223(7) 8_545 ?
Yb1 O5 2.322(7) 6_554 ?
Yb1 O5 2.322(7) 7_554 ?
Yb1 O1 2.370(8) 4_655 ?
Yb1 O1 2.370(8) . ?
Yb1 O2 2.390(8) . ?
Yb1 O2 2.390(8) 4_655 ?
Yb1 C1 2.778(11) 4_655 ?
Yb1 C1 2.778(11) . ?
Yb1 Na1 3.632(10) 6 ?
Yb1 Na1 3.731(9) 6_554 ?
Na1 O2 2.207(11) 6_554 ?
Na1 O2 2.207(11) 7_454 ?
Na1 O5 2.319(9) . ?
Na1 O5 2.319(9) 4 ?
Na1 Yb1 3.632(10) 6_554 ?
Na1 Yb1 3.731(9) 6 ?
O1 C1 1.055(15) . ?
O2 C1 1.266(11) . ?
O2 Na1 2.207(11) 6 ?
O3 C8 1.451(11) . ?
O3 C7 1.454(13) . ?
O4 C14 1.192(10) . ?
O4 Yb1 2.223(7) 5_455 ?
O5 C14 1.341(10) . ?
O5 Yb1 2.322(7) 6 ?
C1 C2 1.509(12) . ?
C2 C4 1.40(2) . ?
C2 C3 1.400(15) . ?
C3 C5 1.338(18) . ?
C3 H3A 0.9299 . ?
C4 C6 1.453(17) . ?
C4 H4A 0.9300 . ?
C5 C7 1.40(2) . ?
C5 H5A 0.9299 . ?
C6 C7 1.461(18) . ?
C6 H6A 0.9300 . ?
C8 C9 1.366(18) . ?
C8 C10 1.45(2) . ?
C9 C11 1.402(16) . ?
C9 H9A 0.9300 . ?
C10 C12 1.376(17) . ?
C10 H10A 0.9300 . ?
C11 C13 1.397(14) . ?
C11 H11A 0.9299 . ?
C12 C13 1.383(13) . ?
C12 H12A 0.9300 . ?
C13 C14 1.512(11) . ?
